data_7245726
loop_
_publ_author_name
'Mannava, Murali Krishna Chaitanya M.K.'
'Garai, Abhijit'
'Bommaka, Manish Kumar'
'Solomon, K. Anand'
'Nangia, Ashwini'

_publ_section_title
;
 Solubility and permeability enhancement of BCS Class IV drug Ribociclib
 through cocrystallization
;
_journal_name_full CrystEngComm
_journal_paper_doi 10.1039/D2CE01288J
_journal_year 2022
_chemical_formula_sum 'C31 H40 N8 O6'
_chemical_formula_weight 620.71
_space_group_crystal_system monoclinic
_space_group_IT_number 14
_space_group_name_Hall '-P 2yn'
_space_group_name_H-M_alt 'P 1 21/n 1'
_atom_sites_solution_hydrogens mixed
_audit_creation_method SHELXL-2014/7
_audit_update_record
;
2021-12-30 deposited with the CCDC.	2022-10-26 downloaded from the CCDC.
;
_cell_angle_alpha 90
_cell_angle_beta 93.301(2)
_cell_angle_gamma 90
_cell_formula_units_Z 4
_cell_length_a 11.9881(8)
_cell_length_b 8.0148(5)
_cell_length_c 32.4063(19)
_cell_measurement_reflns_used 7160
_cell_measurement_temperature 293(2)
_cell_measurement_theta_max 27.578
_cell_measurement_theta_min 2.468
_cell_volume 3108.5(3)
_computing_structure_refinement 'SHELXL-2014/7 (Sheldrick, 2014)'
_diffrn_ambient_temperature 293(2)
_diffrn_measured_fraction_theta_full 0.998
_diffrn_measured_fraction_theta_max 0.995
_diffrn_measurement_device_type 'Bruker APEX-2 CCD'
_diffrn_measurement_method hemisphere
_diffrn_radiation_type MoK\a
_diffrn_radiation_wavelength 0.71073
_diffrn_reflns_av_R_equivalents 0.0924
_diffrn_reflns_av_unetI/netI 0.0412
_diffrn_reflns_Laue_measured_fraction_full 0.998
_diffrn_reflns_Laue_measured_fraction_max 0.995
_diffrn_reflns_limit_h_max 15
_diffrn_reflns_limit_h_min -15
_diffrn_reflns_limit_k_max 10
_diffrn_reflns_limit_k_min -10
_diffrn_reflns_limit_l_max 42
_diffrn_reflns_limit_l_min -42
_diffrn_reflns_number 84924
_diffrn_reflns_point_group_measured_fraction_full 0.998
_diffrn_reflns_point_group_measured_fraction_max 0.995
_diffrn_reflns_theta_full 25.242
_diffrn_reflns_theta_max 27.578
_diffrn_reflns_theta_min 2.468
_exptl_absorpt_coefficient_mu 0.094
_exptl_absorpt_process_details sadabs
_exptl_crystal_colour Grey
_exptl_crystal_density_diffrn 1.326
_exptl_crystal_description Block
_exptl_crystal_F_000 1320
_exptl_crystal_size_max 0.33
_exptl_crystal_size_mid 0.26
_exptl_crystal_size_min 0.21
_refine_diff_density_max 0.763
_refine_diff_density_min -0.442
_refine_diff_density_rms 0.055
_refine_ls_extinction_method none
_refine_ls_goodness_of_fit_ref 0.991
_refine_ls_hydrogen_treatment constr
_refine_ls_matrix_type full
_refine_ls_number_parameters 413
_refine_ls_number_reflns 7160
_refine_ls_number_restraints 0
_refine_ls_restrained_S_all 0.991
_refine_ls_R_factor_all 0.0993
_refine_ls_R_factor_gt 0.0667
_refine_ls_shift/su_max 0.000
_refine_ls_shift/su_mean 0.000
_refine_ls_structure_factor_coef Fsqd
_refine_ls_weighting_details 'w=1/[\s^2^(Fo^2^)+(0.0922P)^2^+2.8832P] where P=(Fo^2^+2Fc^2^)/3'
_refine_ls_weighting_scheme calc
_refine_ls_wR_factor_gt 0.1710
_refine_ls_wR_factor_ref 0.1922
_reflns_Friedel_coverage 0.000
_reflns_number_gt 5123
_reflns_number_total 7160
_reflns_threshold_expression 'I > 2\s(I)'
_cod_data_source_file d2ce01288j2.cif
_cod_data_source_block RBC-VA-HYD
_cod_original_sg_symbol_H-M 'P 21/n'
_cod_database_code 7245726
_shelx_shelxl_version_number 2014/7
_shelx_space_group_comment
;
The symmetry employed for this shelxl refinement is uniquely defined
by the following loop, which should always be used as a source of
symmetry information in preference to the above space-group names.
They are only intended as comments.
;

loop_
_space_group_symop_operation_xyz
'x, y, z'
'-x+1/2, y+1/2, -z+1/2'
'-x, -y, -z'
'x-1/2, -y-1/2, z-1/2'

loop_
_atom_site_label
_atom_site_type_symbol
_atom_site_fract_x
_atom_site_fract_y
_atom_site_fract_z
_atom_site_U_iso_or_equiv
_atom_site_adp_type
_atom_site_occupancy
_atom_site_site_symmetry_order
_atom_site_calc_flag
_atom_site_refinement_flags_posn
_atom_site_refinement_flags_adp
_atom_site_refinement_flags_occupancy
_atom_site_disorder_assembly
_atom_site_disorder_group
O3 O 0.38145(13) 1.0858(2) 0.25851(5) 0.0408(4) Uani 1 1 d . . . . .
O2 O 0.49996(15) 1.1429(2) 0.21049(6) 0.0470(5) Uani 1 1 d . . . . .
O4 O 0.63928(16) 0.7851(2) 0.36658(5) 0.0493(5) Uani 1 1 d . . . . .
O5 O 0.80906(16) 0.6831(3) 0.32633(6) 0.0527(5) Uani 1 1 d . . . . .
H5O H 0.8615 0.6660 0.3117 0.079 Uiso 1 1 calc R U . . .
N7 N 0.38521(16) 0.3829(2) 0.36184(5) 0.0334(4) Uani 1 1 d . . . . .
N3 N 0.72927(16) 0.4187(2) 0.52872(5) 0.0334(4) Uani 1 1 d . . . . .
O1 O 0.94177(18) 0.8879(3) 0.61656(7) 0.0592(5) Uani 1 1 d . . . . .
N2 N 0.86835(17) 0.6137(2) 0.55679(6) 0.0359(4) Uani 1 1 d . . . . .
N8 N 0.29921(17) 0.3954(3) 0.27773(6) 0.0365(5) Uani 1 1 d . . . . .
H8A H 0.3289 0.3053 0.2667 0.044 Uiso 1 1 calc R U . . .
H8B H 0.2571 0.4466 0.2581 0.044 Uiso 1 1 calc R U . . .
N6 N 0.47715(17) 0.1542(2) 0.45767(6) 0.0375(5) Uani 1 1 d . . . . .
N5 N 0.59775(17) 0.2070(2) 0.51277(6) 0.0377(5) Uani 1 1 d . . . . .
H5N H 0.5704 0.1154 0.5216 0.045 Uiso 1 1 calc R U . . .
O1W O 0.3881(2) 0.4472(3) 0.19362(7) 0.0764(7) Uani 1 1 d G . . . .
H1WB H 0.4286 0.3609 0.1976 0.115 Uiso 1 1 d G U . . .
H1WA H 0.4116 0.4915 0.1719 0.115 Uiso 1 1 d G U . . .
N4 N 0.70414(19) 0.1797(3) 0.57222(6) 0.0426(5) Uani 1 1 d . . . . .
C6 C 0.80912(18) 0.4682(3) 0.55699(6) 0.0296(5) Uani 1 1 d . . . . .
C24 C 0.47397(18) 1.0662(3) 0.24233(7) 0.0332(5) Uani 1 1 d . . . . .
C18 C 0.44306(18) 0.3403(3) 0.40000(6) 0.0306(5) Uani 1 1 d . . . . .
C7 C 0.84470(19) 0.3758(3) 0.59223(7) 0.0333(5) Uani 1 1 d . . . . .
C25 C 0.55733(19) 0.9492(3) 0.26262(7) 0.0341(5) Uani 1 1 d . . . . .
N1 N 1.10879(19) 0.7602(3) 0.61756(8) 0.0561(6) Uani 1 1 d . . . . .
C15 C 0.55011(18) 0.2621(3) 0.47505(6) 0.0308(5) Uani 1 1 d . . . . .
C23 C 0.29842(19) 0.2676(3) 0.34688(7) 0.0349(5) Uani 1 1 d . . . . .
H23A H 0.2512 0.2397 0.3692 0.042 Uiso 1 1 calc R U . . .
H23B H 0.3324 0.1655 0.3376 0.042 Uiso 1 1 calc R U . . .
C26 C 0.55265(19) 0.9129(3) 0.30459(7) 0.0350(5) Uani 1 1 d . . . . .
H26 H 0.4924 0.9507 0.3188 0.042 Uiso 1 1 calc R U . . .
C27 C 0.6358(2) 0.8222(3) 0.32524(7) 0.0354(5) Uani 1 1 d . . . . .
C14 C 0.68180(19) 0.2755(3) 0.53824(6) 0.0330(5) Uani 1 1 d . . . . .
C4 C 0.94309(19) 0.6117(3) 0.59181(7) 0.0364(5) Uani 1 1 d . . . . .
C5 C 0.9316(2) 0.4688(3) 0.61321(7) 0.0381(5) Uani 1 1 d . . . . .
H5 H 0.9727 0.4371 0.6371 0.046 Uiso 1 1 calc R U . . .
C19 C 0.4250(2) 0.1945(3) 0.42119(7) 0.0356(5) Uani 1 1 d . . . . .
H19 H 0.3734 0.1192 0.4095 0.043 Uiso 1 1 calc R U . . .
C28 C 0.7265(2) 0.7636(3) 0.30407(8) 0.0389(5) Uani 1 1 d . . . . .
C20 C 0.4573(2) 0.4283(4) 0.32869(7) 0.0431(6) Uani 1 1 d . . . . .
H20A H 0.4939 0.3292 0.3189 0.052 Uiso 1 1 calc R U . . .
H20B H 0.5147 0.5050 0.3393 0.052 Uiso 1 1 calc R U . . .
C1 C 0.9995(2) 0.7668(3) 0.60862(7) 0.0414(6) Uani 1 1 d . . . . .
C30 C 0.6449(2) 0.8850(3) 0.24158(8) 0.0451(6) Uani 1 1 d . . . . .
H30 H 0.6480 0.9045 0.2134 0.054 Uiso 1 1 calc R U . . .
C22 C 0.2285(2) 0.3444(4) 0.31175(7) 0.0407(6) Uani 1 1 d . . . . .
H22A H 0.1730 0.2644 0.3014 0.049 Uiso 1 1 calc R U . . .
H22B H 0.1895 0.4411 0.3217 0.049 Uiso 1 1 calc R U . . .
C17 C 0.5185(2) 0.4511(3) 0.41915(8) 0.0443(6) Uani 1 1 d . . . . .
H17 H 0.5332 0.5520 0.4064 0.053 Uiso 1 1 calc R U . . .
C16 C 0.5716(2) 0.4140(3) 0.45659(8) 0.0426(6) Uani 1 1 d . . . . .
H16 H 0.6212 0.4894 0.4694 0.051 Uiso 1 1 calc R U . . .
C13 C 0.7864(2) 0.2302(3) 0.59838(7) 0.0426(6) Uani 1 1 d . . . . .
H13 H 0.8053 0.1656 0.6216 0.051 Uiso 1 1 calc R U . . .
C21 C 0.3898(2) 0.5092(4) 0.29327(8) 0.0492(7) Uani 1 1 d . . . . .
H21A H 0.3578 0.6128 0.3025 0.059 Uiso 1 1 calc R U . . .
H21B H 0.4382 0.5348 0.2711 0.059 Uiso 1 1 calc R U . . .
C29 C 0.7280(2) 0.7919(4) 0.26220(8) 0.0489(7) Uani 1 1 d . . . . .
H29 H 0.7857 0.7480 0.2476 0.059 Uiso 1 1 calc R U . . .
C8 C 0.8720(3) 0.7368(4) 0.52335(9) 0.0563(7) Uani 1 1 d . . . . .
H8 H 0.9256 0.8186 0.5352 0.068 Uiso 1 1 calc R U . . .
C2 C 1.1612(3) 0.8998(5) 0.64070(12) 0.0822(12) Uani 1 1 d . . . . .
H2A H 1.1798 0.9864 0.6218 0.123 Uiso 1 1 calc R U . . .
H2B H 1.2280 0.8616 0.6556 0.123 Uiso 1 1 calc R U . . .
H2C H 1.1102 0.9427 0.6599 0.123 Uiso 1 1 calc R U . . .
C3 C 1.1831(3) 0.6349(5) 0.60315(14) 0.0800(11) Uani 1 1 d . . . . .
H3A H 1.1415 0.5568 0.5859 0.120 Uiso 1 1 calc R U . . .
H3B H 1.2183 0.5773 0.6264 0.120 Uiso 1 1 calc R U . . .
H3C H 1.2392 0.6870 0.5875 0.120 Uiso 1 1 calc R U . . .
C12 C 0.7802(4) 0.8362(7) 0.51234(15) 0.1056(17) Uani 1 1 d . . . . .
H12A H 0.7657 0.9147 0.5342 0.127 Uiso 1 1 calc R U . . .
H12B H 0.7140 0.7687 0.5065 0.127 Uiso 1 1 calc R U . . .
C9 C 0.9262(5) 0.6831(6) 0.48555(13) 0.120(2) Uani 1 1 d . . . . .
H9A H 0.8998 0.5738 0.4766 0.144 Uiso 1 1 calc R U . . .
H9B H 1.0068 0.6798 0.4902 0.144 Uiso 1 1 calc R U . . .
C11 C 0.8137(5) 0.9279(8) 0.47337(15) 0.128(2) Uani 1 1 d . . . . .
H11A H 0.7485 0.9499 0.4550 0.153 Uiso 1 1 calc R U . . .
H11B H 0.8497 1.0331 0.4806 0.153 Uiso 1 1 calc R U . . .
C10 C 0.8904(7) 0.8177(7) 0.45376(15) 0.159(3) Uani 1 1 d . . . . .
H10A H 0.9550 0.8795 0.4455 0.191 Uiso 1 1 calc R U . . .
H10B H 0.8540 0.7669 0.4294 0.191 Uiso 1 1 calc R U . . .
C31 C 0.5680(3) 0.8778(4) 0.39098(9) 0.0636(9) Uani 1 1 d . . . . .
H31A H 0.5784 0.9947 0.3861 0.095 Uiso 1 1 calc R U . . .
H31B H 0.5852 0.8537 0.4197 0.095 Uiso 1 1 calc R U . . .
H31C H 0.4917 0.8480 0.3838 0.095 Uiso 1 1 calc R U . . .

loop_
_atom_site_aniso_label
_atom_site_aniso_U_11
_atom_site_aniso_U_22
_atom_site_aniso_U_33
_atom_site_aniso_U_23
_atom_site_aniso_U_13
_atom_site_aniso_U_12
O3 0.0302(8) 0.0466(10) 0.0452(9) -0.0088(8) -0.0005(7) 0.0019(7)
O2 0.0395(10) 0.0569(11) 0.0441(10) 0.0099(9) -0.0019(8) 0.0040(8)
O4 0.0586(12) 0.0514(11) 0.0389(9) 0.0082(8) 0.0099(8) 0.0094(9)
O5 0.0476(11) 0.0613(12) 0.0493(11) 0.0073(9) 0.0026(8) 0.0192(10)
N7 0.0361(10) 0.0386(10) 0.0246(9) 0.0032(8) -0.0055(7) -0.0036(8)
N3 0.0405(11) 0.0340(10) 0.0246(9) 0.0005(7) -0.0069(8) -0.0023(8)
O1 0.0625(13) 0.0479(12) 0.0663(13) -0.0200(10) -0.0034(10) -0.0047(10)
N2 0.0408(11) 0.0385(11) 0.0280(9) 0.0017(8) -0.0001(8) -0.0053(9)
N8 0.0414(11) 0.0400(11) 0.0273(9) 0.0019(8) -0.0058(8) 0.0034(9)
N6 0.0481(12) 0.0345(10) 0.0286(9) 0.0023(8) -0.0088(8) -0.0066(9)
N5 0.0472(12) 0.0338(10) 0.0304(9) 0.0044(8) -0.0127(8) -0.0091(9)
O1W 0.106(2) 0.0779(17) 0.0465(12) 0.0077(11) 0.0100(12) 0.0351(15)
N4 0.0541(13) 0.0389(11) 0.0331(10) 0.0070(8) -0.0138(9) -0.0089(10)
C6 0.0330(11) 0.0325(11) 0.0230(9) -0.0025(8) -0.0012(8) 0.0005(9)
C24 0.0291(11) 0.0349(12) 0.0346(11) -0.0097(9) -0.0057(9) -0.0026(9)
C18 0.0325(11) 0.0344(11) 0.0243(10) -0.0015(8) -0.0030(8) -0.0007(9)
C7 0.0365(12) 0.0365(12) 0.0262(10) -0.0019(9) -0.0052(9) 0.0018(9)
C25 0.0320(11) 0.0322(11) 0.0378(12) -0.0039(9) 0.0005(9) -0.0027(9)
N1 0.0405(13) 0.0641(16) 0.0628(15) 0.0005(12) -0.0051(11) -0.0187(12)
C15 0.0340(11) 0.0332(11) 0.0243(10) -0.0020(8) -0.0044(8) -0.0007(9)
C23 0.0311(11) 0.0457(13) 0.0273(10) 0.0046(10) -0.0027(9) -0.0032(10)
C26 0.0300(11) 0.0340(12) 0.0415(12) -0.0016(10) 0.0070(9) -0.0012(9)
C27 0.0401(13) 0.0292(11) 0.0373(12) 0.0017(9) 0.0046(10) -0.0039(10)
C14 0.0376(12) 0.0339(11) 0.0267(10) -0.0016(9) -0.0055(9) -0.0007(10)
C4 0.0326(12) 0.0437(13) 0.0327(11) -0.0076(10) 0.0000(9) -0.0031(10)
C5 0.0378(13) 0.0444(14) 0.0307(11) -0.0041(10) -0.0091(10) 0.0007(10)
C19 0.0428(13) 0.0337(12) 0.0289(11) 0.0010(9) -0.0090(9) -0.0062(10)
C28 0.0357(12) 0.0355(12) 0.0454(13) 0.0029(10) 0.0016(10) 0.0048(10)
C20 0.0452(14) 0.0539(15) 0.0293(11) 0.0067(11) -0.0055(10) -0.0178(12)
C1 0.0428(14) 0.0467(15) 0.0341(12) -0.0037(11) -0.0015(10) -0.0125(12)
C30 0.0508(15) 0.0490(15) 0.0360(12) 0.0024(11) 0.0072(11) 0.0109(12)
C22 0.0336(12) 0.0569(15) 0.0309(11) 0.0027(11) -0.0034(9) 0.0037(11)
C17 0.0591(16) 0.0351(13) 0.0370(12) 0.0086(10) -0.0114(11) -0.0127(12)
C16 0.0518(15) 0.0353(12) 0.0385(12) 0.0031(10) -0.0168(11) -0.0128(11)
C13 0.0548(15) 0.0382(13) 0.0329(12) 0.0076(10) -0.0150(11) -0.0056(11)
C21 0.0663(18) 0.0481(15) 0.0318(12) 0.0088(11) -0.0083(12) -0.0157(14)
C29 0.0495(15) 0.0521(16) 0.0465(14) 0.0041(12) 0.0157(12) 0.0181(13)
C8 0.071(2) 0.0495(16) 0.0483(15) 0.0156(13) 0.0053(14) -0.0028(14)
C2 0.071(2) 0.084(3) 0.087(3) 0.003(2) -0.028(2) -0.042(2)
C3 0.0415(17) 0.093(3) 0.106(3) 0.005(2) 0.0089(18) -0.0036(18)
C12 0.111(3) 0.115(4) 0.094(3) 0.038(3) 0.032(3) 0.055(3)
C9 0.183(5) 0.110(3) 0.074(3) 0.046(2) 0.070(3) 0.081(4)
C11 0.167(5) 0.138(4) 0.081(3) 0.057(3) 0.026(3) 0.077(4)
C10 0.293(9) 0.115(4) 0.076(3) 0.053(3) 0.081(4) 0.100(5)
C31 0.083(2) 0.0629(19) 0.0471(16) 0.0036(14) 0.0256(16) 0.0116(17)

loop_
_atom_type_symbol
_atom_type_description
_atom_type_scat_dispersion_real
_atom_type_scat_dispersion_imag
_atom_type_scat_source
C C 0.0033 0.0016 'International Tables Vol C Tables 4.2.6.8 and 6.1.1.4'
H H 0.0000 0.0000 'International Tables Vol C Tables 4.2.6.8 and 6.1.1.4'
N N 0.0061 0.0033 'International Tables Vol C Tables 4.2.6.8 and 6.1.1.4'
O O 0.0106 0.0060 'International Tables Vol C Tables 4.2.6.8 and 6.1.1.4'

loop_
_geom_angle_atom_site_label_1
_geom_angle_atom_site_label_2
_geom_angle_atom_site_label_3
_geom_angle
_geom_angle_site_symmetry_1
_geom_angle_site_symmetry_3
_geom_angle_publ_flag
C27 O4 C31 116.7(2) . . ?
C28 O5 H5O 109.5 . . ?
C18 N7 C23 116.13(18) . . ?
C18 N7 C20 114.74(18) . . ?
C23 N7 C20 110.79(17) . . ?
C14 N3 C6 113.26(18) . . ?
C6 N2 C4 107.13(18) . . ?
C6 N2 C8 128.0(2) . . ?
C4 N2 C8 124.0(2) . . ?
C21 N8 C22 110.80(18) . . ?
C21 N8 H8A 109.5 . . ?
C22 N8 H8A 109.5 . . ?
C21 N8 H8B 109.5 . . ?
C22 N8 H8B 109.5 . . ?
H8A N8 H8B 108.1 . . ?
C15 N6 C19 118.5(2) . . ?
C14 N5 C15 130.4(2) . . ?
C14 N5 H5N 114.8 . . ?
C15 N5 H5N 114.8 . . ?
H1WB O1W H1WA 104.5 . . ?
C13 N4 C14 116.8(2) . . ?
N3 C6 N2 126.7(2) . . ?
N3 C6 C7 124.6(2) . . ?
N2 C6 C7 108.67(19) . . ?
O2 C24 O3 123.0(2) . . ?
O2 C24 C25 118.5(2) . . ?
O3 C24 C25 118.4(2) . . ?
C19 C18 C17 115.9(2) . . ?
C19 C18 N7 123.6(2) . . ?
C17 C18 N7 120.5(2) . . ?
C13 C7 C6 115.5(2) . . ?
C13 C7 C5 137.5(2) . . ?
C6 C7 C5 106.9(2) . . ?
C30 C25 C26 118.5(2) . . ?
C30 C25 C24 121.6(2) . . ?
C26 C25 C24 119.7(2) . . ?
C1 N1 C3 125.4(3) . . ?
C1 N1 C2 118.0(3) . . ?
C3 N1 C2 116.3(3) . . ?
N6 C15 C16 121.4(2) . . ?
N6 C15 N5 113.06(19) . . ?
C16 C15 N5 125.5(2) . . ?
N7 C23 C22 110.4(2) . . ?
N7 C23 H23A 109.6 . . ?
C22 C23 H23A 109.6 . . ?
N7 C23 H23B 109.6 . . ?
C22 C23 H23B 109.6 . . ?
H23A C23 H23B 108.1 . . ?
C27 C26 C25 121.0(2) . . ?
C27 C26 H26 119.5 . . ?
C25 C26 H26 119.5 . . ?
O4 C27 C26 124.8(2) . . ?
O4 C27 C28 115.2(2) . . ?
C26 C27 C28 120.0(2) . . ?
N3 C14 N4 127.7(2) . . ?
N3 C14 N5 120.96(19) . . ?
N4 C14 N5 111.3(2) . . ?
C5 C4 N2 110.2(2) . . ?
C5 C4 C1 125.0(2) . . ?
N2 C4 C1 122.5(2) . . ?
C4 C5 C7 107.1(2) . . ?
C4 C5 H5 126.5 . . ?
C7 C5 H5 126.5 . . ?
N6 C19 C18 124.3(2) . . ?
N6 C19 H19 117.9 . . ?
C18 C19 H19 117.9 . . ?
O5 C28 C29 123.6(2) . . ?
O5 C28 C27 117.6(2) . . ?
C29 C28 C27 118.8(2) . . ?
N7 C20 C21 110.5(2) . . ?
N7 C20 H20A 109.5 . . ?
C21 C20 H20A 109.5 . . ?
N7 C20 H20B 109.5 . . ?
C21 C20 H20B 109.5 . . ?
H20A C20 H20B 108.1 . . ?
O1 C1 N1 123.2(2) . . ?
O1 C1 C4 118.8(2) . . ?
N1 C1 C4 117.7(2) . . ?
C25 C30 C29 120.5(2) . . ?
C25 C30 H30 119.8 . . ?
C29 C30 H30 119.8 . . ?
N8 C22 C23 110.91(19) . . ?
N8 C22 H22A 109.5 . . ?
C23 C22 H22A 109.5 . . ?
N8 C22 H22B 109.5 . . ?
C23 C22 H22B 109.5 . . ?
H22A C22 H22B 108.0 . . ?
C16 C17 C18 120.9(2) . . ?
C16 C17 H17 119.5 . . ?
C18 C17 H17 119.5 . . ?
C17 C16 C15 119.0(2) . . ?
C17 C16 H16 120.5 . . ?
C15 C16 H16 120.5 . . ?
N4 C13 C7 122.0(2) . . ?
N4 C13 H13 119.0 . . ?
C7 C13 H13 119.0 . . ?
N8 C21 C20 110.1(2) . . ?
N8 C21 H21A 109.6 . . ?
C20 C21 H21A 109.6 . . ?
N8 C21 H21B 109.6 . . ?
C20 C21 H21B 109.6 . . ?
H21A C21 H21B 108.2 . . ?
C28 C29 C30 120.9(2) . . ?
C28 C29 H29 119.5 . . ?
C30 C29 H29 119.5 . . ?
C12 C8 N2 121.2(3) . . ?
C12 C8 C9 109.4(3) . . ?
N2 C8 C9 116.6(3) . . ?
C12 C8 H8 102.0 . . ?
N2 C8 H8 102.0 . . ?
C9 C8 H8 102.0 . . ?
N1 C2 H2A 109.5 . . ?
N1 C2 H2B 109.5 . . ?
H2A C2 H2B 109.5 . . ?
N1 C2 H2C 109.5 . . ?
H2A C2 H2C 109.5 . . ?
H2B C2 H2C 109.5 . . ?
N1 C3 H3A 109.5 . . ?
N1 C3 H3B 109.5 . . ?
H3A C3 H3B 109.5 . . ?
N1 C3 H3C 109.5 . . ?
H3A C3 H3C 109.5 . . ?
H3B C3 H3C 109.5 . . ?
C8 C12 C11 104.2(4) . . ?
C8 C12 H12A 110.9 . . ?
C11 C12 H12A 110.9 . . ?
C8 C12 H12B 110.9 . . ?
C11 C12 H12B 110.9 . . ?
H12A C12 H12B 108.9 . . ?
C8 C9 C10 103.4(3) . . ?
C8 C9 H9A 111.1 . . ?
C10 C9 H9A 111.1 . . ?
C8 C9 H9B 111.1 . . ?
C10 C9 H9B 111.1 . . ?
H9A C9 H9B 109.1 . . ?
C10 C11 C12 105.8(4) . . ?
C10 C11 H11A 110.6 . . ?
C12 C11 H11A 110.6 . . ?
C10 C11 H11B 110.6 . . ?
C12 C11 H11B 110.6 . . ?
H11A C11 H11B 108.7 . . ?
C11 C10 C9 107.1(3) . . ?
C11 C10 H10A 110.3 . . ?
C9 C10 H10A 110.3 . . ?
C11 C10 H10B 110.3 . . ?
C9 C10 H10B 110.3 . . ?
H10A C10 H10B 108.5 . . ?
O4 C31 H31A 109.5 . . ?
O4 C31 H31B 109.5 . . ?
H31A C31 H31B 109.5 . . ?
O4 C31 H31C 109.5 . . ?
H31A C31 H31C 109.5 . . ?
H31B C31 H31C 109.5 . . ?

loop_
_geom_bond_atom_site_label_1
_geom_bond_atom_site_label_2
_geom_bond_distance
_geom_bond_site_symmetry_2
_geom_bond_publ_flag
O3 C24 1.264(3) . ?
O2 C24 1.256(3) . ?
O4 C27 1.371(3) . ?
O4 C31 1.409(3) . ?
O5 C28 1.354(3) . ?
O5 H5O 0.8200 . ?
N7 C18 1.424(3) . ?
N7 C23 1.454(3) . ?
N7 C20 1.463(3) . ?
N3 C14 1.325(3) . ?
N3 C6 1.346(3) . ?
O1 C1 1.228(3) . ?
N2 C6 1.365(3) . ?
N2 C4 1.405(3) . ?
N2 C8 1.469(3) . ?
N8 C21 1.484(3) . ?
N8 C22 1.486(3) . ?
N8 H8A 0.8900 . ?
N8 H8B 0.8900 . ?
N6 C15 1.332(3) . ?
N6 C19 1.344(3) . ?
N5 C14 1.379(3) . ?
N5 C15 1.391(3) . ?
N5 H5N 0.8600 . ?
O1W H1WB 0.8497 . ?
O1W H1WA 0.8503 . ?
N4 C13 1.326(3) . ?
N4 C14 1.356(3) . ?
C6 C7 1.407(3) . ?
C24 C25 1.495(3) . ?
C18 C19 1.379(3) . ?
C18 C17 1.388(3) . ?
C7 C13 1.380(3) . ?
C7 C5 1.421(3) . ?
C25 C30 1.384(3) . ?
C25 C26 1.395(3) . ?
N1 C1 1.326(3) . ?
N1 C3 1.438(5) . ?
N1 C2 1.468(4) . ?
C15 C16 1.387(3) . ?
C23 C22 1.506(3) . ?
C23 H23A 0.9700 . ?
C23 H23B 0.9700 . ?
C26 C27 1.376(3) . ?
C26 H26 0.9300 . ?
C27 C28 1.400(3) . ?
C4 C5 1.351(4) . ?
C4 C1 1.502(3) . ?
C5 H5 0.9300 . ?
C19 H19 0.9300 . ?
C28 C29 1.377(4) . ?
C20 C21 1.512(3) . ?
C20 H20A 0.9700 . ?
C20 H20B 0.9700 . ?
C30 C29 1.385(4) . ?
C30 H30 0.9300 . ?
C22 H22A 0.9700 . ?
C22 H22B 0.9700 . ?
C17 C16 1.370(3) . ?
C17 H17 0.9300 . ?
C16 H16 0.9300 . ?
C13 H13 0.9300 . ?
C21 H21A 0.9700 . ?
C21 H21B 0.9700 . ?
C29 H29 0.9300 . ?
C8 C12 1.389(5) . ?
C8 C9 1.483(5) . ?
C8 H8 0.9800 . ?
C2 H2A 0.9600 . ?
C2 H2B 0.9600 . ?
C2 H2C 0.9600 . ?
C3 H3A 0.9600 . ?
C3 H3B 0.9600 . ?
C3 H3C 0.9600 . ?
C12 C11 1.534(6) . ?
C12 H12A 0.9700 . ?
C12 H12B 0.9700 . ?
C9 C10 1.536(6) . ?
C9 H9A 0.9700 . ?
C9 H9B 0.9700 . ?
C11 C10 1.448(7) . ?
C11 H11A 0.9700 . ?
C11 H11B 0.9700 . ?
C10 H10A 0.9700 . ?
C10 H10B 0.9700 . ?
C31 H31A 0.9600 . ?
C31 H31B 0.9600 . ?
C31 H31C 0.9600 . ?
